data_4025487
loop_
_publ_author_name
'Laura Anderson'
'Mingzhou Zhou'
'Vasudha Sharma'
'Jillian M. McLaughlin'
'Daniel N. Santiago'
'Frank R. Fronczek'
'Wayne C. Guida'
'Mark L. McLaughlin'

_publ_section_title
;
 Facile Iterative Synthesis of 2,5-Terpyrimidinylenes as Nonpeptidic
 \a-Helical Mimics
;
_journal_name_full 'Journal of Organic Chemistry'
_journal_page_first 4288
_journal_page_last 4291
_journal_paper_doi 10.1021/jo100272d
_journal_volume 75
_journal_year 2010
_chemical_formula_moiety 'C33 H31 N7'
_chemical_formula_sum 'C33 H31 N7'
_chemical_formula_weight 525.65
_chemical_name_systematic
; 
 ? 
;
_space_group_IT_number 2
_symmetry_cell_setting triclinic
_symmetry_space_group_name_Hall '-P 1'
_symmetry_space_group_name_H-M 'P -1'
_atom_sites_solution_hydrogens geom
_atom_sites_solution_primary direct
_atom_sites_solution_secondary difmap
_audit_creation_method SHELXL-97
_cell_angle_alpha 105.256(5)
_cell_angle_beta 92.264(5)
_cell_angle_gamma 91.059(5)
_cell_formula_units_Z 4
_cell_length_a 12.3478(9)
_cell_length_b 12.9571(9)
_cell_length_c 17.9538(11)
_cell_measurement_reflns_used 9964
_cell_measurement_temperature 90.0(5)
_cell_measurement_theta_max 68.0
_cell_measurement_theta_min 2.5
_cell_volume 2767.8(3)
_computing_cell_refinement 'Bruker Apex2'
_computing_data_collection 'Bruker Apex2'
_computing_data_reduction 'Bruker Apex2'
_computing_molecular_graphics 'ORTEP-3 for Windows (Farrugia, 1997)'
_computing_publication_material 'Bruker SHELXTL'
_computing_structure_refinement 'SHELXL-97 (Sheldrick, 2008)'
_computing_structure_solution 'SHELXS-97 (Sheldrick, 2008)'
_diffrn_ambient_temperature 90.0(5)
_diffrn_measured_fraction_theta_full 0.976
_diffrn_measured_fraction_theta_max 0.951
_diffrn_measurement_device_type 'Bruker Kappa Apex-II CCD area detector'
_diffrn_measurement_method 'phi and omega scans'
_diffrn_radiation_monochromator graphite
_diffrn_radiation_source 'fine-focus sealed tube'
_diffrn_radiation_type CuK\a
_diffrn_radiation_wavelength 1.54178
_diffrn_reflns_av_R_equivalents 0.025
_diffrn_reflns_av_sigmaI/netI 0.0278
_diffrn_reflns_limit_h_max 14
_diffrn_reflns_limit_h_min -14
_diffrn_reflns_limit_k_max 15
_diffrn_reflns_limit_k_min -14
_diffrn_reflns_limit_l_max 20
_diffrn_reflns_limit_l_min -21
_diffrn_reflns_number 26937
_diffrn_reflns_theta_full 66.6
_diffrn_reflns_theta_max 68.8
_diffrn_reflns_theta_min 2.5
_exptl_absorpt_coefficient_mu 0.607
_exptl_absorpt_correction_T_max 0.915
_exptl_absorpt_correction_T_min 0.858
_exptl_absorpt_correction_type multi-scan
_exptl_absorpt_process_details 'SADABS (Sheldrick, 2002)'
_exptl_crystal_colour colorless
_exptl_crystal_density_diffrn 1.261
_exptl_crystal_density_method 'not measured'
_exptl_crystal_description fragment
_exptl_crystal_F_000 1112
_exptl_crystal_size_max 0.26
_exptl_crystal_size_mid 0.25
_exptl_crystal_size_min 0.15
_refine_diff_density_max 0.22
_refine_diff_density_min -0.20
_refine_diff_density_rms 0.036
_refine_ls_extinction_coef 0.00027(6)
_refine_ls_extinction_expression Fc^*^=kFc[1+0.001xFc^2^\l^3^/sin(2\q)]^-1/4^
_refine_ls_extinction_method SHELXL
_refine_ls_goodness_of_fit_ref 1.021
_refine_ls_hydrogen_treatment constr
_refine_ls_matrix_type full
_refine_ls_number_parameters 730
_refine_ls_number_reflns 9744
_refine_ls_number_restraints 0
_refine_ls_restrained_S_all 1.021
_refine_ls_R_factor_all 0.043
_refine_ls_R_factor_gt 0.037
_refine_ls_shift/su_max 0.001
_refine_ls_shift/su_mean 0.000
_refine_ls_structure_factor_coef Fsqd
_refine_ls_weighting_details 'calc w=1/[\s^2^(Fo^2^)+(0.0460P)^2^+0.8831P] where P=(Fo^2^+2Fc^2^)/3'
_refine_ls_weighting_scheme calc
_refine_ls_wR_factor_gt 0.093
_refine_ls_wR_factor_ref 0.097
_reflns_number_gt 8460
_reflns_number_total 9744
_reflns_threshold_expression I>2\s(I)
_cod_data_source_file jo100272d_si_002.cif
_cod_data_source_block LA-5-22
_cod_depositor_comments
;
The following automatic conversions were performed:

'_symmetry_cell_setting' value 'Triclinic' changed to 'triclinic'
according to the built-in table from CIF Core dictionary named
'cif_core.dic' version 2.4.1 from 2010-06-29.

Automatic conversion script
Id: cif_fix_values 1646 2011-03-28 12:23:43Z adriana 
;
_cod_original_sg_symbol_Hall '-P 1 '
_cod_original_sg_symbol_H-M 'P -1 '
_cod_database_code 4025487

loop_
_symmetry_equiv_pos_as_xyz
'x, y, z'
'-x, -y, -z'

loop_
_atom_site_label
_atom_site_type_symbol
_atom_site_fract_x
_atom_site_fract_y
_atom_site_fract_z
_atom_site_U_iso_or_equiv
_atom_site_adp_type
_atom_site_occupancy
_atom_site_symmetry_multiplicity
_atom_site_calc_flag
_atom_site_refinement_flags
_atom_site_disorder_assembly
_atom_site_disorder_group
N1 N 0.50505(8) 0.80268(8) 0.64308(6) 0.0192(2) Uani 1 1 d . . .
N2 N 0.56901(9) 0.63645(8) 0.56879(6) 0.0201(2) Uani 1 1 d . . .
N3 N 0.27241(8) 0.78508(8) 0.45568(6) 0.0173(2) Uani 1 1 d . . .
N4 N 0.39528(8) 0.66899(8) 0.37714(6) 0.0192(2) Uani 1 1 d . . .
N5 N 0.11709(9) 0.80036(8) 0.23671(6) 0.0204(2) Uani 1 1 d . . .
N6 N 0.17130(9) 0.61899(8) 0.19493(6) 0.0205(2) Uani 1 1 d . . .
N7 N -0.05730(10) 0.66122(9) -0.01503(7) 0.0299(3) Uani 1 1 d . . .
C1 C 0.56535(10) 0.71612(10) 0.63421(7) 0.0181(3) Uani 1 1 d . . .
C2 C 0.44037(10) 0.81327(10) 0.58390(7) 0.0173(2) Uani 1 1 d . . .
C3 C 0.43483(10) 0.73161(10) 0.51418(7) 0.0174(2) Uani 1 1 d . . .
C4 C 0.50321(10) 0.64611(10) 0.51052(7) 0.0191(3) Uani 1 1 d . . .
H4 H 0.5029 0.5913 0.4635 0.023 Uiso 1 1 calc R . .
C5 C 0.63564(10) 0.70976(10) 0.70163(7) 0.0196(3) Uani 1 1 d . . .
C6 C 0.65371(11) 0.80040(11) 0.76372(8) 0.0245(3) Uani 1 1 d . . .
H6 H 0.6206 0.8655 0.7624 0.029 Uiso 1 1 calc R . .
C7 C 0.71938(11) 0.79619(12) 0.82701(8) 0.0281(3) Uani 1 1 d . . .
H7 H 0.7310 0.8583 0.8689 0.034 Uiso 1 1 calc R . .
C8 C 0.76836(11) 0.70157(12) 0.82945(8) 0.0282(3) Uani 1 1 d . . .
H8 H 0.8132 0.6985 0.8730 0.034 Uiso 1 1 calc R . .
C9 C 0.75137(11) 0.61170(11) 0.76794(8) 0.0279(3) Uani 1 1 d . . .
H9 H 0.7852 0.5469 0.7693 0.034 Uiso 1 1 calc R . .
C10 C 0.68550(11) 0.61524(11) 0.70427(8) 0.0235(3) Uani 1 1 d . . .
H10 H 0.6744 0.5530 0.6624 0.028 Uiso 1 1 calc R . .
C11 C 0.37912(10) 0.91643(10) 0.60000(7) 0.0203(3) Uani 1 1 d . . .
H11A H 0.3105 0.9058 0.6241 0.024 Uiso 1 1 calc R . .
H11B H 0.3602 0.9325 0.5502 0.024 Uiso 1 1 calc R . .
C12 C 0.44176(11) 1.01286(10) 0.65274(7) 0.0211(3) Uani 1 1 d . . .
H12 H 0.4717 0.9920 0.6991 0.025 Uiso 1 1 calc R . .
C13 C 0.36734(13) 1.10623(12) 0.67983(9) 0.0358(4) Uani 1 1 d . . .
H13A H 0.4089 1.1670 0.7136 0.054 Uiso 1 1 calc R . .
H13B H 0.3087 1.0849 0.7084 0.054 Uiso 1 1 calc R . .
H13C H 0.3365 1.1270 0.6349 0.054 Uiso 1 1 calc R . .
C14 C 0.53560(12) 1.04659(12) 0.61140(10) 0.0367(4) Uani 1 1 d . . .
H14A H 0.5073 1.0739 0.5687 0.055 Uiso 1 1 calc R . .
H14B H 0.5804 0.9848 0.5909 0.055 Uiso 1 1 calc R . .
H14C H 0.5796 1.1028 0.6478 0.055 Uiso 1 1 calc R . .
C15 C 0.36323(10) 0.72990(9) 0.44542(7) 0.0172(2) Uani 1 1 d . . .
C16 C 0.20893(10) 0.78536(9) 0.39325(7) 0.0170(2) Uani 1 1 d . . .
C17 C 0.23499(10) 0.72472(9) 0.31946(7) 0.0179(3) Uani 1 1 d . . .
C18 C 0.32975(10) 0.66645(10) 0.31625(7) 0.0187(3) Uani 1 1 d . . .
H18 H 0.3483 0.6224 0.2675 0.022 Uiso 1 1 calc R . .
C19 C 0.11105(10) 0.85405(10) 0.41158(7) 0.0193(3) Uani 1 1 d . . .
H19A H 0.0731 0.8361 0.4543 0.023 Uiso 1 1 calc R . .
H19B H 0.0603 0.8390 0.3657 0.023 Uiso 1 1 calc R . .
C20 C 0.14423(10) 0.97206(10) 0.43475(7) 0.0199(3) Uani 1 1 d . . .
C21 C 0.13148(11) 1.03510(11) 0.50945(8) 0.0252(3) Uani 1 1 d . . .
H21 H 0.1030 1.0038 0.5471 0.030 Uiso 1 1 calc R . .
C22 C 0.16008(12) 1.14337(12) 0.52939(9) 0.0331(3) Uani 1 1 d . . .
H22 H 0.1500 1.1858 0.5804 0.040 Uiso 1 1 calc R . .
C23 C 0.20304(12) 1.18978(11) 0.47575(10) 0.0354(4) Uani 1 1 d . . .
H23 H 0.2228 1.2638 0.4897 0.042 Uiso 1 1 calc R . .
C24 C 0.21703(12) 1.12745(12) 0.40144(9) 0.0328(3) Uani 1 1 d . . .
H24 H 0.2464 1.1589 0.3641 0.039 Uiso 1 1 calc R . .
C25 C 0.18837(11) 1.01941(11) 0.38129(8) 0.0255(3) Uani 1 1 d . . .
H25 H 0.1990 0.9772 0.3303 0.031 Uiso 1 1 calc R . .
C26 C 0.16932(10) 0.71520(10) 0.24666(7) 0.0180(3) Uani 1 1 d . . .
C27 C 0.05897(10) 0.78968(10) 0.17041(7) 0.0200(3) Uani 1 1 d . . .
C28 C 0.05444(10) 0.69132(10) 0.11424(7) 0.0195(3) Uani 1 1 d . . .
C29 C 0.11338(10) 0.60790(10) 0.12921(7) 0.0209(3) Uani 1 1 d . . .
H29 H 0.1121 0.5410 0.0913 0.025 Uiso 1 1 calc R . .
C30 C -0.00094(11) 0.88603(11) 0.16035(8) 0.0260(3) Uani 1 1 d . . .
H30 H -0.0313 0.8695 0.1059 0.031 Uiso 1 1 calc R . .
C31 C -0.09513(13) 0.90663(13) 0.21420(11) 0.0410(4) Uani 1 1 d . . .
H31A H -0.1440 0.8434 0.2023 0.062 Uiso 1 1 calc R . .
H31B H -0.1349 0.9683 0.2070 0.062 Uiso 1 1 calc R . .
H31C H -0.0671 0.9215 0.2679 0.062 Uiso 1 1 calc R . .
C32 C 0.07400(13) 0.98435(12) 0.17455(9) 0.0337(3) Uani 1 1 d . . .
H32A H 0.0997 1.0056 0.2289 0.051 Uiso 1 1 calc R . .
H32B H 0.0345 1.0431 0.1623 0.051 Uiso 1 1 calc R . .
H32C H 0.1362 0.9677 0.1416 0.051 Uiso 1 1 calc R . .
C33 C -0.00850(11) 0.67521(10) 0.04266(8) 0.0221(3) Uani 1 1 d . . .
N8 N 0.62104(9) 0.66601(9) 1.06730(6) 0.0216(2) Uani 1 1 d . . .
N9 N 0.70136(9) 0.51269(9) 0.98703(6) 0.0234(2) Uani 1 1 d . . .
N10 N 0.45372(9) 0.69991(9) 0.86020(6) 0.0213(2) Uani 1 1 d . . .
N11 N 0.48835(9) 0.51495(9) 0.80794(6) 0.0223(2) Uani 1 1 d . . .
N12 N 0.20797(9) 0.65540(9) 0.67832(6) 0.0210(2) Uani 1 1 d . . .
N13 N 0.32685(9) 0.52831(9) 0.60406(6) 0.0227(2) Uani 1 1 d . . .
N14 N 0.05250(10) 0.56969(10) 0.41940(7) 0.0333(3) Uani 1 1 d . . .
C34 C 0.68926(10) 0.58462(10) 1.05481(7) 0.0206(3) Uani 1 1 d . . .
C35 C 0.55641(10) 0.67698(10) 1.00823(7) 0.0203(3) Uani 1 1 d . . .
C36 C 0.56229(10) 0.60466(10) 0.93451(7) 0.0203(3) Uani 1 1 d . . .
C37 C 0.63799(11) 0.52519(11) 0.92852(7) 0.0229(3) Uani 1 1 d . . .
H37 H 0.6450 0.4764 0.8793 0.027 Uiso 1 1 calc R . .
C38 C 0.75862(10) 0.57319(10) 1.12162(7) 0.0211(3) Uani 1 1 d . . .
C39 C 0.75123(12) 0.64440(11) 1.19410(8) 0.0294(3) Uani 1 1 d . . .
H39 H 0.7009 0.7003 1.2012 0.035 Uiso 1 1 calc R . .
C40 C 0.81707(13) 0.63419(12) 1.25617(9) 0.0356(4) Uani 1 1 d . . .
H40 H 0.8110 0.6830 1.3055 0.043 Uiso 1 1 calc R . .
C41 C 0.89134(12) 0.55366(12) 1.24693(8) 0.0305(3) Uani 1 1 d . . .
H41 H 0.9370 0.5478 1.2894 0.037 Uiso 1 1 calc R . .
C42 C 0.89840(11) 0.48179(11) 1.17528(8) 0.0266(3) Uani 1 1 d . . .
H42 H 0.9486 0.4258 1.1686 0.032 Uiso 1 1 calc R . .
C43 C 0.83242(11) 0.49107(11) 1.11302(8) 0.0250(3) Uani 1 1 d . . .
H43 H 0.8376 0.4410 1.0641 0.030 Uiso 1 1 calc R . .
C44 C 0.48006(11) 0.76913(11) 1.02481(8) 0.0246(3) Uani 1 1 d . . .
H44A H 0.4084 0.7424 0.9999 0.029 Uiso 1 1 calc R . .
H44B H 0.5070 0.8234 0.9997 0.029 Uiso 1 1 calc R . .
C45 C 0.46360(11) 0.82490(10) 1.10960(8) 0.0232(3) Uani 1 1 d . . .
H45 H 0.5362 0.8481 1.1361 0.028 Uiso 1 1 calc R . .
C46 C 0.40743(12) 0.75241(12) 1.15125(8) 0.0308(3) Uani 1 1 d . . .
H46A H 0.3937 0.7932 1.2041 0.046 Uiso 1 1 calc R . .
H46B H 0.4539 0.6925 1.1528 0.046 Uiso 1 1 calc R . .
H46C H 0.3384 0.7249 1.1237 0.046 Uiso 1 1 calc R . .
C47 C 0.39709(12) 0.92430(11) 1.11341(9) 0.0316(3) Uani 1 1 d . . .
H47A H 0.3276 0.9032 1.0846 0.047 Uiso 1 1 calc R . .
H47B H 0.4371 0.9736 1.0906 0.047 Uiso 1 1 calc R . .
H47C H 0.3839 0.9599 1.1675 0.047 Uiso 1 1 calc R . .
C48 C 0.49630(10) 0.60738(10) 0.86431(7) 0.0206(3) Uani 1 1 d . . .
C49 C 0.39125(10) 0.70087(10) 0.79755(7) 0.0206(3) Uani 1 1 d . . .
C50 C 0.37039(10) 0.60664(10) 0.73872(7) 0.0209(3) Uani 1 1 d . . .
C51 C 0.42594(10) 0.51676(11) 0.74648(7) 0.0222(3) Uani 1 1 d . . .
H51 H 0.4186 0.4533 0.7053 0.027 Uiso 1 1 calc R . .
C52 C 0.35646(11) 0.81092(10) 0.79454(7) 0.0223(3) Uani 1 1 d . . .
H52A H 0.3162 0.8045 0.7447 0.027 Uiso 1 1 calc R . .
H52B H 0.4222 0.8562 0.7956 0.027 Uiso 1 1 calc R . .
C53 C 0.28640(10) 0.86717(10) 0.85915(7) 0.0211(3) Uani 1 1 d . . .
C54 C 0.19984(12) 0.81481(11) 0.88209(9) 0.0291(3) Uani 1 1 d . . .
H54 H 0.1861 0.7407 0.8590 0.035 Uiso 1 1 calc R . .
C55 C 0.13311(13) 0.87041(13) 0.93881(9) 0.0367(4) Uani 1 1 d . . .
H55 H 0.0741 0.8339 0.9541 0.044 Uiso 1 1 calc R . .
C56 C 0.15190(13) 0.97832(13) 0.97315(9) 0.0355(4) Uani 1 1 d . . .
H56 H 0.1058 1.0160 1.0116 0.043 Uiso 1 1 calc R . .
C57 C 0.23781(13) 1.03056(12) 0.95114(9) 0.0361(4) Uani 1 1 d . . .
H57 H 0.2516 1.1046 0.9746 0.043 Uiso 1 1 calc R . .
C58 C 0.30438(12) 0.97523(11) 0.89473(8) 0.0291(3) Uani 1 1 d . . .
H58 H 0.3637 1.0122 0.8801 0.035 Uiso 1 1 calc R . .
C59 C 0.29738(10) 0.59721(10) 0.66977(7) 0.0203(3) Uani 1 1 d . . .
C60 C 0.14226(10) 0.64775(10) 0.61592(7) 0.0200(3) Uani 1 1 d . . .
C61 C 0.16929(10) 0.58125(10) 0.54430(7) 0.0203(3) Uani 1 1 d . . .
C62 C 0.26252(11) 0.52199(10) 0.54180(7) 0.0219(3) Uani 1 1 d . . .
H62 H 0.2809 0.4754 0.4939 0.026 Uiso 1 1 calc R . .
C63 C 0.04370(10) 0.71605(10) 0.62603(8) 0.0226(3) Uani 1 1 d . . .
H63 H -0.0057 0.6906 0.5790 0.027 Uiso 1 1 calc R . .
C64 C -0.01778(11) 0.70801(12) 0.69623(9) 0.0305(3) Uani 1 1 d . . .
H64A H -0.0393 0.6331 0.6909 0.046 Uiso 1 1 calc R . .
H64B H -0.0826 0.7513 0.6999 0.046 Uiso 1 1 calc R . .
H64C H 0.0290 0.7345 0.7431 0.046 Uiso 1 1 calc R . .
C65 C 0.08042(11) 0.83110(11) 0.63214(9) 0.0298(3) Uani 1 1 d . . .
H65A H 0.1243 0.8592 0.6802 0.045 Uiso 1 1 calc R . .
H65B H 0.0168 0.8752 0.6322 0.045 Uiso 1 1 calc R . .
H65C H 0.1238 0.8329 0.5879 0.045 Uiso 1 1 calc R . .
C66 C 0.10370(11) 0.57463(10) 0.47512(8) 0.0234(3) Uani 1 1 d . . .

loop_
_atom_site_aniso_label
_atom_site_aniso_U_11
_atom_site_aniso_U_22
_atom_site_aniso_U_33
_atom_site_aniso_U_23
_atom_site_aniso_U_13
_atom_site_aniso_U_12
N1 0.0186(5) 0.0208(5) 0.0185(5) 0.0057(4) -0.0007(4) 0.0024(4)
N2 0.0210(5) 0.0189(5) 0.0201(5) 0.0049(4) -0.0023(4) 0.0023(4)
N3 0.0169(5) 0.0163(5) 0.0188(5) 0.0050(4) -0.0010(4) -0.0003(4)
N4 0.0207(5) 0.0176(5) 0.0186(5) 0.0039(4) -0.0018(4) 0.0019(4)
N5 0.0213(5) 0.0197(5) 0.0191(5) 0.0035(4) -0.0026(4) 0.0044(4)
N6 0.0225(6) 0.0181(5) 0.0198(5) 0.0032(4) -0.0030(4) 0.0014(4)
N7 0.0346(7) 0.0275(6) 0.0259(7) 0.0059(5) -0.0101(5) 0.0012(5)
C1 0.0168(6) 0.0188(6) 0.0195(6) 0.0066(5) 0.0006(5) 0.0000(5)
C2 0.0149(6) 0.0189(6) 0.0189(6) 0.0065(5) 0.0007(5) 0.0007(5)
C3 0.0168(6) 0.0177(6) 0.0182(6) 0.0056(5) 0.0002(5) -0.0012(5)
C4 0.0200(6) 0.0178(6) 0.0189(6) 0.0037(5) -0.0011(5) 0.0008(5)
C5 0.0166(6) 0.0236(6) 0.0209(6) 0.0097(5) 0.0004(5) 0.0004(5)
C6 0.0241(7) 0.0268(7) 0.0217(7) 0.0049(5) -0.0012(5) 0.0049(5)
C7 0.0270(7) 0.0342(8) 0.0212(7) 0.0047(6) -0.0037(5) -0.0002(6)
C8 0.0233(7) 0.0393(8) 0.0259(7) 0.0171(6) -0.0078(5) -0.0042(6)
C9 0.0255(7) 0.0267(7) 0.0364(8) 0.0182(6) -0.0069(6) -0.0003(6)
C10 0.0238(7) 0.0215(6) 0.0267(7) 0.0098(5) -0.0038(5) -0.0020(5)
C11 0.0184(6) 0.0194(6) 0.0214(7) 0.0026(5) -0.0017(5) 0.0040(5)
C12 0.0231(7) 0.0194(6) 0.0193(6) 0.0028(5) -0.0043(5) 0.0039(5)
C13 0.0322(8) 0.0266(7) 0.0398(9) -0.0070(6) -0.0001(7) 0.0071(6)
C14 0.0299(8) 0.0243(7) 0.0525(10) 0.0035(7) 0.0071(7) -0.0009(6)
C15 0.0183(6) 0.0139(6) 0.0195(6) 0.0049(5) 0.0000(5) -0.0006(5)
C16 0.0163(6) 0.0157(6) 0.0196(6) 0.0061(5) -0.0013(5) -0.0015(5)
C17 0.0200(6) 0.0142(6) 0.0198(6) 0.0057(5) -0.0022(5) -0.0012(5)
C18 0.0215(6) 0.0165(6) 0.0173(6) 0.0033(5) -0.0017(5) 0.0011(5)
C19 0.0171(6) 0.0215(6) 0.0192(6) 0.0051(5) 0.0002(5) 0.0030(5)
C20 0.0141(6) 0.0200(6) 0.0254(7) 0.0062(5) -0.0032(5) 0.0049(5)
C21 0.0207(7) 0.0262(7) 0.0265(7) 0.0030(6) -0.0009(5) 0.0045(5)
C22 0.0267(7) 0.0255(7) 0.0391(9) -0.0050(6) -0.0039(6) 0.0052(6)
C23 0.0254(7) 0.0188(7) 0.0588(10) 0.0063(7) -0.0098(7) 0.0014(6)
C24 0.0254(7) 0.0299(8) 0.0481(9) 0.0201(7) -0.0055(6) -0.0013(6)
C25 0.0211(7) 0.0278(7) 0.0289(7) 0.0102(6) -0.0032(5) 0.0028(5)
C26 0.0173(6) 0.0182(6) 0.0183(6) 0.0044(5) 0.0005(5) 0.0007(5)
C27 0.0194(6) 0.0208(6) 0.0193(6) 0.0046(5) -0.0016(5) 0.0028(5)
C28 0.0190(6) 0.0205(6) 0.0185(6) 0.0048(5) -0.0020(5) 0.0002(5)
C29 0.0224(6) 0.0188(6) 0.0197(6) 0.0025(5) -0.0019(5) 0.0002(5)
C30 0.0304(7) 0.0237(7) 0.0217(7) 0.0033(5) -0.0084(6) 0.0085(6)
C31 0.0311(8) 0.0321(8) 0.0606(11) 0.0121(8) 0.0062(8) 0.0132(7)
C32 0.0389(8) 0.0272(7) 0.0396(9) 0.0171(6) -0.0024(7) 0.0063(6)
C33 0.0247(7) 0.0180(6) 0.0227(7) 0.0040(5) -0.0029(6) 0.0020(5)
N8 0.0220(6) 0.0221(5) 0.0204(6) 0.0056(4) -0.0010(4) 0.0018(4)
N9 0.0235(6) 0.0256(6) 0.0201(6) 0.0044(4) -0.0025(4) 0.0043(5)
N10 0.0212(5) 0.0235(6) 0.0200(6) 0.0072(4) -0.0003(4) 0.0027(4)
N11 0.0221(6) 0.0233(6) 0.0205(6) 0.0047(4) -0.0026(4) 0.0031(4)
N12 0.0195(5) 0.0231(5) 0.0205(6) 0.0059(4) -0.0008(4) 0.0037(4)
N13 0.0223(6) 0.0248(6) 0.0206(6) 0.0052(4) -0.0001(4) 0.0044(4)
N14 0.0335(7) 0.0387(7) 0.0272(7) 0.0090(5) -0.0087(5) 0.0006(6)
C34 0.0194(6) 0.0204(6) 0.0225(7) 0.0066(5) 0.0000(5) -0.0004(5)
C35 0.0195(6) 0.0212(6) 0.0212(7) 0.0076(5) -0.0006(5) -0.0001(5)
C36 0.0192(6) 0.0222(6) 0.0200(6) 0.0070(5) -0.0002(5) 0.0009(5)
C37 0.0240(7) 0.0250(7) 0.0186(6) 0.0039(5) -0.0017(5) 0.0036(5)
C38 0.0199(6) 0.0230(6) 0.0208(7) 0.0073(5) -0.0022(5) -0.0022(5)
C39 0.0339(8) 0.0256(7) 0.0263(7) 0.0036(6) -0.0056(6) 0.0048(6)
C40 0.0454(9) 0.0340(8) 0.0227(7) 0.0007(6) -0.0098(6) 0.0034(7)
C41 0.0319(8) 0.0332(8) 0.0275(8) 0.0123(6) -0.0118(6) -0.0053(6)
C42 0.0253(7) 0.0264(7) 0.0306(8) 0.0126(6) -0.0048(6) 0.0012(6)
C43 0.0257(7) 0.0253(7) 0.0237(7) 0.0061(5) -0.0012(5) 0.0019(5)
C44 0.0266(7) 0.0248(7) 0.0221(7) 0.0058(5) -0.0013(5) 0.0061(5)
C45 0.0231(7) 0.0222(7) 0.0228(7) 0.0036(5) -0.0011(5) 0.0025(5)
C46 0.0296(8) 0.0317(8) 0.0308(8) 0.0072(6) 0.0055(6) 0.0012(6)
C47 0.0338(8) 0.0268(7) 0.0311(8) 0.0023(6) -0.0004(6) 0.0086(6)
C48 0.0177(6) 0.0240(7) 0.0207(6) 0.0065(5) 0.0016(5) 0.0030(5)
C49 0.0171(6) 0.0262(7) 0.0197(6) 0.0082(5) 0.0018(5) 0.0029(5)
C50 0.0192(6) 0.0253(7) 0.0189(6) 0.0068(5) 0.0011(5) 0.0025(5)
C51 0.0218(6) 0.0240(7) 0.0198(6) 0.0041(5) -0.0019(5) 0.0027(5)
C52 0.0238(7) 0.0236(7) 0.0211(7) 0.0086(5) -0.0009(5) 0.0020(5)
C53 0.0205(6) 0.0233(6) 0.0210(7) 0.0093(5) -0.0047(5) 0.0034(5)
C54 0.0280(7) 0.0260(7) 0.0346(8) 0.0102(6) 0.0021(6) 0.0011(6)
C55 0.0300(8) 0.0464(9) 0.0396(9) 0.0202(7) 0.0083(7) 0.0062(7)
C56 0.0351(8) 0.0450(9) 0.0266(8) 0.0087(7) 0.0021(6) 0.0190(7)
C57 0.0418(9) 0.0285(8) 0.0343(8) 0.0019(6) -0.0047(7) 0.0110(7)
C58 0.0282(7) 0.0246(7) 0.0345(8) 0.0081(6) -0.0017(6) 0.0007(6)
C59 0.0196(6) 0.0209(6) 0.0213(7) 0.0075(5) -0.0002(5) 0.0017(5)
C60 0.0188(6) 0.0203(6) 0.0221(6) 0.0079(5) -0.0009(5) 0.0003(5)
C61 0.0207(6) 0.0207(6) 0.0201(6) 0.0068(5) -0.0014(5) -0.0006(5)
C62 0.0241(7) 0.0226(6) 0.0181(6) 0.0036(5) 0.0002(5) 0.0020(5)
C63 0.0192(6) 0.0249(7) 0.0234(7) 0.0063(5) -0.0028(5) 0.0043(5)
C64 0.0233(7) 0.0348(8) 0.0377(8) 0.0160(6) 0.0065(6) 0.0088(6)
C65 0.0233(7) 0.0272(7) 0.0419(9) 0.0142(6) 0.0020(6) 0.0067(6)
C66 0.0225(7) 0.0236(7) 0.0239(7) 0.0059(5) 0.0001(6) 0.0007(5)

loop_
_atom_type_symbol
_atom_type_description
_atom_type_scat_dispersion_real
_atom_type_scat_dispersion_imag
_atom_type_scat_source
C C 0.0181 0.0091 'International Tables Vol C Tables 4.2.6.8 and 6.1.1.4'
H H 0.0000 0.0000 'International Tables Vol C Tables 4.2.6.8 and 6.1.1.4'
N N 0.0311 0.0180 'International Tables Vol C Tables 4.2.6.8 and 6.1.1.4'

loop_
_geom_angle_atom_site_label_1
_geom_angle_atom_site_label_2
_geom_angle_atom_site_label_3
_geom_angle
_geom_angle_site_symmetry_1
_geom_angle_site_symmetry_3
_geom_angle_publ_flag
C1 N1 C2 119.40(11) . . ?
C4 N2 C1 115.25(11) . . ?
C15 N3 C16 118.41(10) . . ?
C18 N4 C15 115.61(11) . . ?
C26 N5 C27 117.98(11) . . ?
C29 N6 C26 116.37(11) . . ?
N1 C1 N2 125.26(11) . . ?
N1 C1 C5 116.67(11) . . ?
N2 C1 C5 118.06(11) . . ?
N1 C2 C3 119.51(11) . . ?
N1 C2 C11 114.51(11) . . ?
C3 C2 C11 125.98(11) . . ?
C4 C3 C2 116.29(11) . . ?
C4 C3 C15 118.24(11) . . ?
C2 C3 C15 125.47(11) . . ?
N2 C4 C3 124.20(12) . . ?
N2 C4 H4 117.9 . . ?
C3 C4 H4 117.9 . . ?
C10 C5 C6 118.88(12) . . ?
C10 C5 C1 121.34(12) . . ?
C6 C5 C1 119.77(11) . . ?
C7 C6 C5 120.64(12) . . ?
C7 C6 H6 119.7 . . ?
C5 C6 H6 119.7 . . ?
C6 C7 C8 120.18(13) . . ?
C6 C7 H7 119.9 . . ?
C8 C7 H7 119.9 . . ?
C9 C8 C7 119.48(13) . . ?
C9 C8 H8 120.3 . . ?
C7 C8 H8 120.3 . . ?
C8 C9 C10 120.69(13) . . ?
C8 C9 H9 119.7 . . ?
C10 C9 H9 119.7 . . ?
C9 C10 C5 120.13(13) . . ?
C9 C10 H10 119.9 . . ?
C5 C10 H10 119.9 . . ?
C2 C11 C12 114.17(10) . . ?
C2 C11 H11A 108.7 . . ?
C12 C11 H11A 108.7 . . ?
C2 C11 H11B 108.7 . . ?
C12 C11 H11B 108.7 . . ?
H11A C11 H11B 107.6 . . ?
C14 C12 C13 109.87(12) . . ?
C14 C12 C11 110.70(11) . . ?
C13 C12 C11 110.74(11) . . ?
C14 C12 H12 108.5 . . ?
C13 C12 H12 108.5 . . ?
C11 C12 H12 108.5 . . ?
C12 C13 H13A 109.5 . . ?
C12 C13 H13B 109.5 . . ?
H13A C13 H13B 109.5 . . ?
C12 C13 H13C 109.5 . . ?
H13A C13 H13C 109.5 . . ?
H13B C13 H13C 109.5 . . ?
C12 C14 H14A 109.5 . . ?
C12 C14 H14B 109.5 . . ?
H14A C14 H14B 109.5 . . ?
C12 C14 H14C 109.5 . . ?
H14A C14 H14C 109.5 . . ?
H14B C14 H14C 109.5 . . ?
N3 C15 N4 125.42(11) . . ?
N3 C15 C3 118.48(11) . . ?
N4 C15 C3 116.07(10) . . ?
N3 C16 C17 120.65(11) . . ?
N3 C16 C19 113.66(10) . . ?
C17 C16 C19 125.69(11) . . ?
C18 C17 C16 115.79(11) . . ?
C18 C17 C26 118.49(11) . . ?
C16 C17 C26 125.70(11) . . ?
N4 C18 C17 124.00(11) . . ?
N4 C18 H18 118.0 . . ?
C17 C18 H18 118.0 . . ?
C16 C19 C20 110.82(10) . . ?
C16 C19 H19A 109.5 . . ?
C20 C19 H19A 109.5 . . ?
C16 C19 H19B 109.5 . . ?
C20 C19 H19B 109.5 . . ?
H19A C19 H19B 108.1 . . ?
C25 C20 C21 118.51(12) . . ?
C25 C20 C19 120.36(12) . . ?
C21 C20 C19 121.13(12) . . ?
C22 C21 C20 120.50(13) . . ?
C22 C21 H21 119.7 . . ?
C20 C21 H21 119.7 . . ?
C23 C22 C21 120.53(14) . . ?
C23 C22 H22 119.7 . . ?
C21 C22 H22 119.7 . . ?
C22 C23 C24 119.39(13) . . ?
C22 C23 H23 120.3 . . ?
C24 C23 H23 120.3 . . ?
C23 C24 C25 120.24(14) . . ?
C23 C24 H24 119.9 . . ?
C25 C24 H24 119.9 . . ?
C24 C25 C20 120.82(13) . . ?
C24 C25 H25 119.6 . . ?
C20 C25 H25 119.6 . . ?
N5 C26 N6 125.84(12) . . ?
N5 C26 C17 119.23(11) . . ?
N6 C26 C17 114.90(11) . . ?
N5 C27 C28 119.83(11) . . ?
N5 C27 C30 117.46(11) . . ?
C28 C27 C30 122.71(11) . . ?
C29 C28 C27 117.99(12) . . ?
C29 C28 C33 120.06(11) . . ?
C27 C28 C33 121.95(11) . . ?
N6 C29 C28 121.96(12) . . ?
N6 C29 H29 119.0 . . ?
C28 C29 H29 119.0 . . ?
C27 C30 C32 111.64(11) . . ?
C27 C30 C31 109.40(12) . . ?
C32 C30 C31 111.05(12) . . ?
C27 C30 H30 108.2 . . ?
C32 C30 H30 108.2 . . ?
C31 C30 H30 108.2 . . ?
C30 C31 H31A 109.5 . . ?
C30 C31 H31B 109.5 . . ?
H31A C31 H31B 109.5 . . ?
C30 C31 H31C 109.5 . . ?
H31A C31 H31C 109.5 . . ?
H31B C31 H31C 109.5 . . ?
C30 C32 H32A 109.5 . . ?
C30 C32 H32B 109.5 . . ?
H32A C32 H32B 109.5 . . ?
C30 C32 H32C 109.5 . . ?
H32A C32 H32C 109.5 . . ?
H32B C32 H32C 109.5 . . ?
N7 C33 C28 178.81(15) . . ?
C34 N8 C35 118.58(11) . . ?
C37 N9 C34 115.21(11) . . ?
C48 N10 C49 118.31(11) . . ?
C51 N11 C48 115.52(11) . . ?
C60 N12 C59 117.98(11) . . ?
C62 N13 C59 115.89(11) . . ?
N9 C34 N8 125.74(12) . . ?
N9 C34 C38 116.78(11) . . ?
N8 C34 C38 117.48(11) . . ?
N8 C35 C36 120.05(11) . . ?
N8 C35 C44 116.97(11) . . ?
C36 C35 C44 122.98(11) . . ?
C37 C36 C35 115.90(12) . . ?
C37 C36 C48 118.28(11) . . ?
C35 C36 C48 125.81(11) . . ?
N9 C37 C36 124.50(12) . . ?
N9 C37 H37 117.8 . . ?
C36 C37 H37 117.8 . . ?
C39 C38 C43 118.60(12) . . ?
C39 C38 C34 120.55(12) . . ?
C43 C38 C34 120.85(12) . . ?
C40 C39 C38 120.37(13) . . ?
C40 C39 H39 119.8 . . ?
C38 C39 H39 119.8 . . ?
C41 C40 C39 120.72(14) . . ?
C41 C40 H40 119.6 . . ?
C39 C40 H40 119.6 . . ?
C42 C41 C40 119.31(13) . . ?
C42 C41 H41 120.3 . . ?
C40 C41 H41 120.3 . . ?
C41 C42 C43 120.33(13) . . ?
C41 C42 H42 119.8 . . ?
C43 C42 H42 119.8 . . ?
C42 C43 C38 120.67(13) . . ?
C42 C43 H43 119.7 . . ?
C38 C43 H43 119.7 . . ?
C35 C44 C45 117.05(11) . . ?
C35 C44 H44A 108.0 . . ?
C45 C44 H44A 108.0 . . ?
C35 C44 H44B 108.0 . . ?
C45 C44 H44B 108.0 . . ?
H44A C44 H44B 107.3 . . ?
C46 C45 C44 112.50(11) . . ?
C46 C45 C47 110.07(12) . . ?
C44 C45 C47 108.45(11) . . ?
C46 C45 H45 108.6 . . ?
C44 C45 H45 108.6 . . ?
C47 C45 H45 108.6 . . ?
C45 C46 H46A 109.5 . . ?
C45 C46 H46B 109.5 . . ?
H46A C46 H46B 109.5 . . ?
C45 C46 H46C 109.5 . . ?
H46A C46 H46C 109.5 . . ?
H46B C46 H46C 109.5 . . ?
C45 C47 H47A 109.5 . . ?
C45 C47 H47B 109.5 . . ?
H47A C47 H47B 109.5 . . ?
C45 C47 H47C 109.5 . . ?
H47A C47 H47C 109.5 . . ?
H47B C47 H47C 109.5 . . ?
N10 C48 N11 125.42(12) . . ?
N10 C48 C36 118.72(11) . . ?
N11 C48 C36 115.80(11) . . ?
N10 C49 C50 120.47(12) . . ?
N10 C49 C52 114.24(11) . . ?
C50 C49 C52 125.08(12) . . ?
C51 C50 C49 116.04(12) . . ?
C51 C50 C59 119.01(12) . . ?
C49 C50 C59 124.93(12) . . ?
N11 C51 C50 123.81(12) . . ?
N11 C51 H51 118.1 . . ?
C50 C51 H51 118.1 . . ?
C49 C52 C53 115.14(10) . . ?
C49 C52 H52A 108.5 . . ?
C53 C52 H52A 108.5 . . ?
C49 C52 H52B 108.5 . . ?
C53 C52 H52B 108.5 . . ?
H52A C52 H52B 107.5 . . ?
C58 C53 C54 118.13(13) . . ?
C58 C53 C52 120.09(12) . . ?
C54 C53 C52 121.72(12) . . ?
C53 C54 C55 120.32(14) . . ?
C53 C54 H54 119.8 . . ?
C55 C54 H54 119.8 . . ?
C56 C55 C54 120.66(14) . . ?
C56 C55 H55 119.7 . . ?
C54 C55 H55 119.7 . . ?
C57 C56 C55 119.38(14) . . ?
C57 C56 H56 120.3 . . ?
C55 C56 H56 120.3 . . ?
C56 C57 C58 119.99(14) . . ?
C56 C57 H57 120.0 . . ?
C58 C57 H57 120.0 . . ?
C57 C58 C53 121.52(14) . . ?
C57 C58 H58 119.2 . . ?
C53 C58 H58 119.2 . . ?
N12 C59 N13 126.10(12) . . ?
N12 C59 C50 117.83(11) . . ?
N13 C59 C50 116.05(11) . . ?
N12 C60 C61 119.65(11) . . ?
N12 C60 C63 117.32(11) . . ?
C61 C60 C63 122.98(11) . . ?
C62 C61 C60 117.98(12) . . ?
C62 C61 C66 120.57(12) . . ?
C60 C61 C66 121.45(12) . . ?
N13 C62 C61 122.31(12) . . ?
N13 C62 H62 118.8 . . ?
C61 C62 H62 118.8 . . ?
C60 C63 C64 111.70(11) . . ?
C60 C63 C65 108.23(11) . . ?
C64 C63 C65 111.49(12) . . ?
C60 C63 H63 108.4 . . ?
C64 C63 H63 108.4 . . ?
C65 C63 H63 108.4 . . ?
C63 C64 H64A 109.5 . . ?
C63 C64 H64B 109.5 . . ?
H64A C64 H64B 109.5 . . ?
C63 C64 H64C 109.5 . . ?
H64A C64 H64C 109.5 . . ?
H64B C64 H64C 109.5 . . ?
C63 C65 H65A 109.5 . . ?
C63 C65 H65B 109.5 . . ?
H65A C65 H65B 109.5 . . ?
C63 C65 H65C 109.5 . . ?
H65A C65 H65C 109.5 . . ?
H65B C65 H65C 109.5 . . ?
N14 C66 C61 179.10(15) . . ?

loop_
_geom_bond_atom_site_label_1
_geom_bond_atom_site_label_2
_geom_bond_distance
_geom_bond_site_symmetry_2
_geom_bond_publ_flag
N1 C1 1.3356(16) . ?
N1 C2 1.3414(16) . ?
N2 C4 1.3326(16) . ?
N2 C1 1.3471(16) . ?
N3 C15 1.3340(16) . ?
N3 C16 1.3429(16) . ?
N4 C18 1.3271(16) . ?
N4 C15 1.3502(16) . ?
N5 C26 1.3365(16) . ?
N5 C27 1.3391(16) . ?
N6 C29 1.3283(17) . ?
N6 C26 1.3457(16) . ?
N7 C33 1.1475(17) . ?
C1 C5 1.4825(17) . ?
C2 C3 1.4087(17) . ?
C2 C11 1.5144(16) . ?
C3 C4 1.3947(17) . ?
C3 C15 1.4849(17) . ?
C4 H4 0.9500 . ?
C5 C10 1.3918(18) . ?
C5 C6 1.3977(19) . ?
C6 C7 1.3833(19) . ?
C6 H6 0.9500 . ?
C7 C8 1.387(2) . ?
C7 H7 0.9500 . ?
C8 C9 1.384(2) . ?
C8 H8 0.9500 . ?
C9 C10 1.3878(19) . ?
C9 H9 0.9500 . ?
C10 H10 0.9500 . ?
C11 C12 1.5297(18) . ?
C11 H11A 0.9900 . ?
C11 H11B 0.9900 . ?
C12 C14 1.518(2) . ?
C12 C13 1.5203(18) . ?
C12 H12 1.0000 . ?
C13 H13A 0.9800 . ?
C13 H13B 0.9800 . ?
C13 H13C 0.9800 . ?
C14 H14A 0.9800 . ?
C14 H14B 0.9800 . ?
C14 H14C 0.9800 . ?
C16 C17 1.4040(17) . ?
C16 C19 1.5093(16) . ?
C17 C18 1.3992(17) . ?
C17 C26 1.4862(17) . ?
C18 H18 0.9500 . ?
C19 C20 1.5190(17) . ?
C19 H19A 0.9900 . ?
C19 H19B 0.9900 . ?
C20 C25 1.3905(19) . ?
C20 C21 1.3913(18) . ?
C21 C22 1.389(2) . ?
C21 H21 0.9500 . ?
C22 C23 1.380(2) . ?
C22 H22 0.9500 . ?
C23 C24 1.385(2) . ?
C23 H23 0.9500 . ?
C24 C25 1.386(2) . ?
C24 H24 0.9500 . ?
C25 H25 0.9500 . ?
C27 C28 1.4004(17) . ?
C27 C30 1.5102(17) . ?
C28 C29 1.3917(18) . ?
C28 C33 1.4397(18) . ?
C29 H29 0.9500 . ?
C30 C32 1.520(2) . ?
C30 C31 1.524(2) . ?
C30 H30 1.0000 . ?
C31 H31A 0.9800 . ?
C31 H31B 0.9800 . ?
C31 H31C 0.9800 . ?
C32 H32A 0.9800 . ?
C32 H32B 0.9800 . ?
C32 H32C 0.9800 . ?
N8 C34 1.3399(16) . ?
N8 C35 1.3411(17) . ?
N9 C37 1.3309(17) . ?
N9 C34 1.3396(17) . ?
N10 C48 1.3364(16) . ?
N10 C49 1.3415(17) . ?
N11 C51 1.3264(17) . ?
N11 C48 1.3484(17) . ?
N12 C60 1.3379(17) . ?
N12 C59 1.3395(16) . ?
N13 C62 1.3290(17) . ?
N13 C59 1.3463(17) . ?
N14 C66 1.1486(18) . ?
C34 C38 1.4871(18) . ?
C35 C36 1.4115(18) . ?
C35 C44 1.5100(17) . ?
C36 C37 1.3896(18) . ?
C36 C48 1.4822(18) . ?
C37 H37 0.9500 . ?
C38 C39 1.3905(19) . ?
C38 C43 1.3952(18) . ?
C39 C40 1.389(2) . ?
C39 H39 0.9500 . ?
C40 C41 1.383(2) . ?
C40 H40 0.9500 . ?
C41 C42 1.382(2) . ?
C41 H41 0.9500 . ?
C42 C43 1.3893(19) . ?
C42 H42 0.9500 . ?
C43 H43 0.9500 . ?
C44 C45 1.5270(18) . ?
C44 H44A 0.9900 . ?
C44 H44B 0.9900 . ?
C45 C46 1.5194(19) . ?
C45 C47 1.5282(18) . ?
C45 H45 1.0000 . ?
C46 H46A 0.9800 . ?
C46 H46B 0.9800 . ?
C46 H46C 0.9800 . ?
C47 H47A 0.9800 . ?
C47 H47B 0.9800 . ?
C47 H47C 0.9800 . ?
C49 C50 1.4003(18) . ?
C49 C52 1.5106(17) . ?
C50 C51 1.3977(18) . ?
C50 C59 1.4793(18) . ?
C51 H51 0.9500 . ?
C52 C53 1.5110(18) . ?
C52 H52A 0.9900 . ?
C52 H52B 0.9900 . ?
C53 C58 1.3872(19) . ?
C53 C54 1.388(2) . ?
C54 C55 1.392(2) . ?
C54 H54 0.9500 . ?
C55 C56 1.383(2) . ?
C55 H55 0.9500 . ?
C56 C57 1.374(2) . ?
C56 H56 0.9500 . ?
C57 C58 1.386(2) . ?
C57 H57 0.9500 . ?
C58 H58 0.9500 . ?
C60 C61 1.4032(18) . ?
C60 C63 1.5067(17) . ?
C61 C62 1.3912(18) . ?
C61 C66 1.4381(18) . ?
C62 H62 0.9500 . ?
C63 C64 1.5223(19) . ?
C63 C65 1.5248(19) . ?
C63 H63 1.0000 . ?
C64 H64A 0.9800 . ?
C64 H64B 0.9800 . ?
C64 H64C 0.9800 . ?
C65 H65A 0.9800 . ?
C65 H65B 0.9800 . ?
C65 H65C 0.9800 . ?

loop_
_geom_torsion_atom_site_label_1
_geom_torsion_atom_site_label_2
_geom_torsion_atom_site_label_3
_geom_torsion_atom_site_label_4
_geom_torsion
_geom_torsion_site_symmetry_1
_geom_torsion_site_symmetry_2
_geom_torsion_site_symmetry_3
_geom_torsion_site_symmetry_4
_geom_torsion_publ_flag
C2 N1 C1 N2 1.26(19) . . . . ?
C2 N1 C1 C5 179.55(10) . . . . ?
C4 N2 C1 N1 -2.40(18) . . . . ?
C4 N2 C1 C5 179.33(11) . . . . ?
C1 N1 C2 C3 1.77(17) . . . . ?
C1 N1 C2 C11 -177.94(11) . . . . ?
N1 C2 C3 C4 -3.32(17) . . . . ?
C11 C2 C3 C4 176.35(12) . . . . ?
N1 C2 C3 C15 176.91(11) . . . . ?
C11 C2 C3 C15 -3.4(2) . . . . ?
C1 N2 C4 C3 0.54(18) . . . . ?
C2 C3 C4 N2 2.19(18) . . . . ?
C15 C3 C4 N2 -178.02(11) . . . . ?
N1 C1 C5 C10 167.50(12) . . . . ?
N2 C1 C5 C10 -14.08(18) . . . . ?
N1 C1 C5 C6 -13.23(17) . . . . ?
N2 C1 C5 C6 165.19(12) . . . . ?
C10 C5 C6 C7 -0.5(2) . . . . ?
C1 C5 C6 C7 -179.74(12) . . . . ?
C5 C6 C7 C8 0.1(2) . . . . ?
C6 C7 C8 C9 0.3(2) . . . . ?
C7 C8 C9 C10 -0.4(2) . . . . ?
C8 C9 C10 C5 0.0(2) . . . . ?
C6 C5 C10 C9 0.38(19) . . . . ?
C1 C5 C10 C9 179.65(12) . . . . ?
N1 C2 C11 C12 34.31(15) . . . . ?
C3 C2 C11 C12 -145.38(12) . . . . ?
C2 C11 C12 C14 70.04(14) . . . . ?
C2 C11 C12 C13 -167.84(12) . . . . ?
C16 N3 C15 N4 -3.38(18) . . . . ?
C16 N3 C15 C3 178.58(10) . . . . ?
C18 N4 C15 N3 0.74(18) . . . . ?
C18 N4 C15 C3 178.83(10) . . . . ?
C4 C3 C15 N3 155.27(11) . . . . ?
C2 C3 C15 N3 -24.97(18) . . . . ?
C4 C3 C15 N4 -22.96(16) . . . . ?
C2 C3 C15 N4 156.81(12) . . . . ?
C15 N3 C16 C17 3.06(17) . . . . ?
C15 N3 C16 C19 -177.60(10) . . . . ?
N3 C16 C17 C18 -0.40(17) . . . . ?
C19 C16 C17 C18 -179.66(11) . . . . ?
N3 C16 C17 C26 177.55(11) . . . . ?
C19 C16 C17 C26 -1.71(19) . . . . ?
C15 N4 C18 C17 2.23(18) . . . . ?
C16 C17 C18 N4 -2.37(18) . . . . ?
C26 C17 C18 N4 179.52(11) . . . . ?
N3 C16 C19 C20 70.98(13) . . . . ?
C17 C16 C19 C20 -109.72(13) . . . . ?
C16 C19 C20 C25 66.24(15) . . . . ?
C16 C19 C20 C21 -113.69(13) . . . . ?
C25 C20 C21 C22 1.41(19) . . . . ?
C19 C20 C21 C22 -178.67(12) . . . . ?
C20 C21 C22 C23 -0.9(2) . . . . ?
C21 C22 C23 C24 0.3(2) . . . . ?
C22 C23 C24 C25 -0.2(2) . . . . ?
C23 C24 C25 C20 0.7(2) . . . . ?
C21 C20 C25 C24 -1.28(19) . . . . ?
C19 C20 C25 C24 178.79(12) . . . . ?
C27 N5 C26 N6 1.73(19) . . . . ?
C27 N5 C26 C17 179.67(11) . . . . ?
C29 N6 C26 N5 -1.99(19) . . . . ?
C29 N6 C26 C17 180.00(11) . . . . ?
C18 C17 C26 N5 -145.83(12) . . . . ?
C16 C17 C26 N5 36.27(18) . . . . ?
C18 C17 C26 N6 32.33(16) . . . . ?
C16 C17 C26 N6 -145.57(12) . . . . ?
C26 N5 C27 C28 0.03(18) . . . . ?
C26 N5 C27 C30 179.15(11) . . . . ?
N5 C27 C28 C29 -1.33(18) . . . . ?
C30 C27 C28 C29 179.60(12) . . . . ?
N5 C27 C28 C33 178.82(12) . . . . ?
C30 C27 C28 C33 -0.3(2) . . . . ?
C26 N6 C29 C28 0.50(18) . . . . ?
C27 C28 C29 N6 1.06(19) . . . . ?
C33 C28 C29 N6 -179.09(12) . . . . ?
N5 C27 C30 C32 52.95(16) . . . . ?
C28 C27 C30 C32 -127.95(13) . . . . ?
N5 C27 C30 C31 -70.38(16) . . . . ?
C28 C27 C30 C31 108.71(15) . . . . ?
C37 N9 C34 N8 -0.66(19) . . . . ?
C37 N9 C34 C38 179.93(11) . . . . ?
C35 N8 C34 N9 1.6(2) . . . . ?
C35 N8 C34 C38 -178.95(11) . . . . ?
C34 N8 C35 C36 -0.99(18) . . . . ?
C34 N8 C35 C44 179.51(11) . . . . ?
N8 C35 C36 C37 -0.46(18) . . . . ?
C44 C35 C36 C37 179.02(12) . . . . ?
N8 C35 C36 C48 -179.82(12) . . . . ?
C44 C35 C36 C48 -0.3(2) . . . . ?
C34 N9 C37 C36 -1.0(2) . . . . ?
C35 C36 C37 N9 1.5(2) . . . . ?
C48 C36 C37 N9 -179.07(12) . . . . ?
N9 C34 C38 C39 -179.97(12) . . . . ?
N8 C34 C38 C39 0.57(19) . . . . ?
N9 C34 C38 C43 0.08(18) . . . . ?
N8 C34 C38 C43 -179.38(12) . . . . ?
C43 C38 C39 C40 0.7(2) . . . . ?
C34 C38 C39 C40 -179.25(13) . . . . ?
C38 C39 C40 C41 0.4(2) . . . . ?
C39 C40 C41 C42 -1.1(2) . . . . ?
C40 C41 C42 C43 0.7(2) . . . . ?
C41 C42 C43 C38 0.4(2) . . . . ?
C39 C38 C43 C42 -1.1(2) . . . . ?
C34 C38 C43 C42 178.88(12) . . . . ?
N8 C35 C44 C45 -14.06(18) . . . . ?
C36 C35 C44 C45 166.45(12) . . . . ?
C35 C44 C45 C46 -65.90(16) . . . . ?
C35 C44 C45 C47 172.11(12) . . . . ?
C49 N10 C48 N11 5.00(19) . . . . ?
C49 N10 C48 C36 -177.90(11) . . . . ?
C51 N11 C48 N10 -5.23(19) . . . . ?
C51 N11 C48 C36 177.60(11) . . . . ?
C37 C36 C48 N10 -156.13(12) . . . . ?
C35 C36 C48 N10 23.22(19) . . . . ?
C37 C36 C48 N11 21.24(17) . . . . ?
C35 C36 C48 N11 -159.41(12) . . . . ?
C48 N10 C49 C50 0.87(18) . . . . ?
C48 N10 C49 C52 -174.08(11) . . . . ?
N10 C49 C50 C51 -5.66(18) . . . . ?
C52 C49 C50 C51 168.71(12) . . . . ?
N10 C49 C50 C59 175.94(12) . . . . ?
C52 C49 C50 C59 -9.7(2) . . . . ?
C48 N11 C51 C50 -0.34(19) . . . . ?
C49 C50 C51 N11 5.49(19) . . . . ?
C59 C50 C51 N11 -176.01(12) . . . . ?
N10 C49 C52 C53 -62.89(15) . . . . ?
C50 C49 C52 C53 122.43(14) . . . . ?
C49 C52 C53 C58 137.85(13) . . . . ?
C49 C52 C53 C54 -45.32(17) . . . . ?
C58 C53 C54 C55 0.5(2) . . . . ?
C52 C53 C54 C55 -176.36(13) . . . . ?
C53 C54 C55 C56 0.0(2) . . . . ?
C54 C55 C56 C57 -0.4(2) . . . . ?
C55 C56 C57 C58 0.3(2) . . . . ?
C56 C57 C58 C53 0.2(2) . . . . ?
C54 C53 C58 C57 -0.6(2) . . . . ?
C52 C53 C58 C57 176.32(13) . . . . ?
C60 N12 C59 N13 -2.02(19) . . . . ?
C60 N12 C59 C50 179.43(11) . . . . ?
C62 N13 C59 N12 3.02(19) . . . . ?
C62 N13 C59 C50 -178.40(11) . . . . ?
C51 C50 C59 N12 146.12(12) . . . . ?
C49 C50 C59 N12 -35.53(18) . . . . ?
C51 C50 C59 N13 -32.58(17) . . . . ?
C49 C50 C59 N13 145.77(13) . . . . ?
C59 N12 C60 C61 -0.88(18) . . . . ?
C59 N12 C60 C63 -178.32(11) . . . . ?
N12 C60 C61 C62 2.50(18) . . . . ?
C63 C60 C61 C62 179.78(12) . . . . ?
N12 C60 C61 C66 -176.98(12) . . . . ?
C63 C60 C61 C66 0.30(19) . . . . ?
C59 N13 C62 C61 -1.13(19) . . . . ?
C60 C61 C62 N13 -1.46(19) . . . . ?
C66 C61 C62 N13 178.03(12) . . . . ?
N12 C60 C63 C64 -47.98(16) . . . . ?
C61 C60 C63 C64 134.67(13) . . . . ?
N12 C60 C63 C65 75.12(14) . . . . ?
C61 C60 C63 C65 -102.22(14) . . . . ?
